data_2242477
loop_
_publ_author_name
'Yamada, Manabu'
'Gandhi, Muniyappan Rajiv'
'Akimoto, Kazuhiko'
'Hamada, Fumio'

_publ_section_title
;
 Crystal structure of a supramolecular lithium complex of
 <i>p</i>-<i>tert</i>-butylcalix[4]arene
;
_journal_coeditor_code XI2008
_journal_issue 5
_journal_name_full 'Acta Crystallographica Section E'
_journal_page_first 575
_journal_page_last 579
_journal_paper_doi 10.1107/S2056989018001834
_journal_volume 74
_journal_year 2018
_chemical_formula_iupac '[Li (C H3 O H)4] (C44 H55 O4), C H3 O H'
_chemical_formula_moiety 'Li C4 H16 O4 +, C44 H55 O4 -, C H3 OH'
_chemical_formula_sum 'C49 H75 Li O9'
_chemical_formula_weight 815.03
_chemical_name_systematic
'Tetramethanollithium 5,11,17,23-tetra-<i>tert</i>-butyl-25,26,27-trihydroxy-28-oxidocalix[4]arene methanol monosolvate'
_space_group_crystal_system monoclinic
_space_group_IT_number 14
_space_group_name_Hall '-P 2yn'
_space_group_name_H-M_alt 'P 1 21/n 1'
_symmetry_space_group_name_Hall '-P 2yn'
_symmetry_space_group_name_H-M 'P 1 21/n 1'
_atom_sites_solution_hydrogens mixed
_atom_sites_solution_primary direct
_atom_sites_solution_secondary difmap
_audit_creation_method SHELXL-2014/7
_cell_angle_alpha 90
_cell_angle_beta 92.561(2)
_cell_angle_gamma 90
_cell_formula_units_Z 4
_cell_length_a 12.8434(4)
_cell_length_b 20.0919(6)
_cell_length_c 19.3168(6)
_cell_measurement_reflns_used 9823
_cell_measurement_temperature 200
_cell_measurement_theta_max 63.83
_cell_measurement_theta_min 3.18
_cell_volume 4979.7(3)
_computing_cell_refinement
;
SAINT (Bruker, 2006)
;
_computing_data_collection
;
APEX2 (Bruker, 2006)
;
_computing_data_reduction
;
<i>SAINT</i> (Bruker, 2006)
;
_computing_molecular_graphics
;
<i>ORTEP-3 for Windows</i> (Farrugia, 2012)
;
_computing_publication_material
;
<i>Yadokari-XG</i> (Kabuto <i>et al.</i>,  2009) and
<i>Mercury</i> (Macrae <i>et al.</i>, 2008)
;
_computing_structure_refinement
;
<i>SHELXL2014</i> (Sheldrick, 2015b)
;
_computing_structure_solution
;
<i>SHELXT</i> (Sheldrick, 2015a)
;
_diffrn_ambient_temperature 200
_diffrn_detector_area_resol_mean 8.333
_diffrn_measured_fraction_theta_full 0.974
_diffrn_measured_fraction_theta_max 0.974
_diffrn_measurement_device_type 'Bruker APEXII CCD'
_diffrn_measurement_method '\f and \w scans'
_diffrn_radiation_source 'fine-focus sealed tube'
_diffrn_radiation_type CuK\a
_diffrn_radiation_wavelength 1.54178
_diffrn_reflns_av_R_equivalents 0.0207
_diffrn_reflns_limit_h_max 14
_diffrn_reflns_limit_h_min -14
_diffrn_reflns_limit_k_max 23
_diffrn_reflns_limit_k_min -22
_diffrn_reflns_limit_l_max 22
_diffrn_reflns_limit_l_min -22
_diffrn_reflns_number 41849
_diffrn_reflns_theta_full 65.009
_diffrn_reflns_theta_max 65.009
_diffrn_reflns_theta_min 3.175
_exptl_absorpt_coefficient_mu 0.578
_exptl_absorpt_correction_T_max 0.9445
_exptl_absorpt_correction_T_min 0.8932
_exptl_absorpt_correction_type multi-scan
_exptl_absorpt_process_details
;
(SADABS; Bruker 2006)
;
_exptl_crystal_colour colorless
_exptl_crystal_density_diffrn 1.087
_exptl_crystal_density_method 'not measured'
_exptl_crystal_description Plane
_exptl_crystal_F_000 1776
_exptl_crystal_size_max 0.20
_exptl_crystal_size_mid 0.20
_exptl_crystal_size_min 0.10
_refine_diff_density_max 1.461
_refine_diff_density_min -0.394
_refine_ls_extinction_method none
_refine_ls_goodness_of_fit_ref 1.059
_refine_ls_hydrogen_treatment mixed
_refine_ls_matrix_type full
_refine_ls_number_parameters 557
_refine_ls_number_reflns 8251
_refine_ls_number_restraints 0
_refine_ls_restrained_S_all 1.059
_refine_ls_R_factor_all 0.0771
_refine_ls_R_factor_gt 0.0654
_refine_ls_shift/su_max 0.000
_refine_ls_shift/su_mean 0.000
_refine_ls_structure_factor_coef Fsqd
_refine_ls_weighting_details 'w=1/[\s^2^(Fo^2^)+(0.1063P)^2^+3.6084P] where P=(Fo^2^+2Fc^2^)/3'
_refine_ls_weighting_scheme calc
_refine_ls_wR_factor_gt 0.1909
_refine_ls_wR_factor_ref 0.2032
_reflns_number_gt 6715
_reflns_number_total 8251
_reflns_threshold_expression 'I > 2\s(I)'
_cod_data_source_file xi2008sup1.cif
_cod_data_source_block I
_cod_database_code 2242477
_shelx_space_group_comment
;
The symmetry employed for this shelxl refinement is uniquely defined
by the following loop, which should always be used as a source of
symmetry information in preference to the above space-group names.
They are only intended as comments.
;

loop_
_space_group_symop_operation_xyz
'x, y, z'
'-x+1/2, y+1/2, -z+1/2'
'-x, -y, -z'
'x-1/2, -y-1/2, z-1/2'

loop_
_atom_site_type_symbol
_atom_site_label
_atom_site_fract_x
_atom_site_fract_y
_atom_site_fract_z
_atom_site_U_iso_or_equiv
_atom_site_adp_type
_atom_site_calc_flag
_atom_site_occupancy
_atom_site_disorder_assembly
_atom_site_disorder_group
C C1 0.76784(19) 0.08132(12) 0.95506(12) 0.0392(5) Uani d 1 . .
C C2 0.66560(18) 0.09379(12) 0.93080(12) 0.0373(5) Uani d 1 . .
H H1 0.621091 0.118191 0.959486 0.045 Uiso calc 1 . .
C C3 0.62623(17) 0.07212(11) 0.86666(11) 0.0337(5) Uani d 1 . .
C C4 0.69117(17) 0.03573(11) 0.82392(11) 0.0326(5) Uani d 1 . .
C C5 0.79496(17) 0.02383(11) 0.84604(12) 0.0345(5) Uani d 1 . .
C C6 0.83058(18) 0.04662(12) 0.91089(12) 0.0380(5) Uani d 1 . .
H H2 0.900898 0.038046 0.925538 0.046 Uiso calc 1 . .
C C7 0.45550(17) 0.26708(12) 0.78857(12) 0.0385(5) Uani d 1 . .
C C8 0.46863(17) 0.26210(13) 0.71766(12) 0.0387(5) Uani d 1 . .
H H3 0.457513 0.300562 0.689690 0.046 Uiso calc 1 . .
C C9 0.49727(16) 0.20330(12) 0.68618(12) 0.0364(5) Uani d 1 . .
C C10 0.51265(16) 0.14659(12) 0.72660(12) 0.0349(5) Uani d 1 . .
C C11 0.50132(16) 0.14914(12) 0.79826(11) 0.0344(5) Uani d 1 . .
C C12 0.47390(17) 0.20927(12) 0.82756(12) 0.0369(5) Uani d 1 . .
H H4 0.467306 0.211298 0.876300 0.044 Uiso calc 1 . .
C C13 0.78349(19) 0.26506(12) 0.57083(12) 0.0395(5) Uani d 1 . .
C C14 0.83391(19) 0.20539(12) 0.55992(12) 0.0390(6) Uani d 1 . .
H H5 0.905410 0.206537 0.549319 0.047 Uiso calc 1 . .
C C15 0.78502(18) 0.14371(12) 0.56372(11) 0.0354(5) Uani d 1 . .
C C16 0.67899(18) 0.14313(12) 0.57703(11) 0.0354(5) Uani d 1 . .
C C17 0.62574(18) 0.20153(12) 0.59032(11) 0.0371(5) Uani d 1 . .
C C18 0.67867(19) 0.26118(13) 0.58751(12) 0.0410(6) Uani d 1 . .
H H6 0.642613 0.301143 0.597261 0.049 Uiso calc 1 . .
C C19 1.05823(18) 0.09337(12) 0.70485(13) 0.0418(6) Uani d 1 . .
C C20 1.01017(17) 0.05755(12) 0.75598(13) 0.0395(5) Uani d 1 . .
H H7 1.043514 0.054747 0.800787 0.047 Uiso calc 1 . .
C C21 0.91492(17) 0.02561(11) 0.74393(12) 0.0354(5) Uani d 1 . .
C C22 0.86546(17) 0.03069(11) 0.67883(12) 0.0337(5) Uani d 1 . .
C C23 0.90887(17) 0.06798(12) 0.62654(12) 0.0357(5) Uani d 1 . .
C C24 1.00575(18) 0.09739(12) 0.64050(13) 0.0401(6) Uani d 1 . .
H H8 1.037292 0.121225 0.604494 0.048 Uiso calc 1 . .
C C25 0.51496(17) 0.08751(12) 0.84342(12) 0.0372(5) Uani d 1 . .
H H9 0.473547 0.093272 0.885011 0.045 Uiso calc 1 . .
H H10 0.486068 0.048761 0.817385 0.045 Uiso calc 1 . .
C C26 0.51156(18) 0.20106(13) 0.60839(12) 0.0406(6) Uani d 1 . .
H H11 0.477998 0.160327 0.589089 0.049 Uiso calc 1 . .
H H12 0.476077 0.239910 0.586407 0.049 Uiso calc 1 . .
C C27 0.84858(18) 0.08067(12) 0.55860(12) 0.0378(5) Uani d 1 . .
H H13 0.897651 0.085075 0.520772 0.045 Uiso calc 1 . .
H H14 0.801769 0.042596 0.547653 0.045 Uiso calc 1 . .
C C28 0.86781(18) -0.01488(12) 0.80093(12) 0.0375(5) Uani d 1 . .
H H15 0.925062 -0.033610 0.830930 0.045 Uiso calc 1 . .
H H16 0.828803 -0.052668 0.779515 0.045 Uiso calc 1 . .
C C29 0.8047(2) 0.10237(14) 1.02850(13) 0.0491(6) Uani d 1 . .
C C30 0.7435(4) 0.0613(2) 1.08047(17) 0.0999(15) Uani d 1 . .
H H17 0.668580 0.067370 1.070758 0.150 Uiso calc 1 . .
H H18 0.761205 0.014078 1.075957 0.150 Uiso calc 1 . .
H H19 0.761885 0.076280 1.127723 0.150 Uiso calc 1 . .
C C31 0.7776(3) 0.17521(19) 1.0412(2) 0.0817(11) Uani d 1 . .
H H20 0.702438 0.181772 1.033078 0.123 Uiso calc 1 . .
H H21 0.797621 0.187096 1.089159 0.123 Uiso calc 1 . .
H H22 0.815358 0.203520 1.009480 0.123 Uiso calc 1 . .
C C32 0.9206(3) 0.0945(2) 1.04151(19) 0.0893(13) Uani d 1 . .
H H23 0.940253 0.048049 1.033720 0.134 Uiso calc 1 . .
H H24 0.957366 0.123369 1.009797 0.134 Uiso calc 1 . .
H H25 0.939630 0.106944 1.089476 0.134 Uiso calc 1 . .
C C33 0.4217(2) 0.33149(13) 0.82393(14) 0.0483(6) Uani d 1 . .
C C34 0.3259(3) 0.31832(16) 0.86617(17) 0.0646(8) Uani d 1 . .
H H26 0.268945 0.301671 0.835477 0.097 Uiso calc 1 . .
H H27 0.343143 0.285070 0.901997 0.097 Uiso calc 1 . .
H H28 0.304356 0.359772 0.888088 0.097 Uiso calc 1 . .
C C35 0.3903(3) 0.38581(16) 0.77120(18) 0.0744(10) Uani d 1 . .
H H29 0.333490 0.369450 0.740210 0.112 Uiso calc 1 . .
H H30 0.367093 0.425437 0.795745 0.112 Uiso calc 1 . .
H H31 0.450375 0.397248 0.743962 0.112 Uiso calc 1 . .
C C36 0.5101(3) 0.3574(2) 0.8719(2) 0.0909(12) Uani d 1 . .
H H32 0.571635 0.365840 0.844952 0.136 Uiso calc 1 . .
H H33 0.488380 0.398774 0.893783 0.136 Uiso calc 1 . .
H H34 0.527167 0.324072 0.907692 0.136 Uiso calc 1 . .
C C37 0.8372(2) 0.33242(13) 0.56622(14) 0.0502(7) Uani d 1 . .
C C38 0.7819(4) 0.3747(2) 0.5104(3) 0.1056(16) Uani d 1 . .
H H35 0.816671 0.417941 0.507589 0.158 Uiso calc 1 . .
H H36 0.784179 0.351932 0.465588 0.158 Uiso calc 1 . .
H H37 0.709105 0.381352 0.522014 0.158 Uiso calc 1 . .
C C39 0.9517(3) 0.32673(16) 0.54956(18) 0.0671(9) Uani d 1 . .
H H38 0.982298 0.371323 0.547234 0.101 Uiso calc 1 . .
H H39 0.988990 0.300901 0.585886 0.101 Uiso calc 1 . .
H H40 0.957595 0.304301 0.504852 0.101 Uiso calc 1 . .
C C40 0.8356(3) 0.36674(17) 0.6372(2) 0.0764(10) Uani d 1 . .
H H41 0.869993 0.410165 0.634851 0.115 Uiso calc 1 . .
H H42 0.763233 0.372949 0.650028 0.115 Uiso calc 1 . .
H H43 0.872446 0.339017 0.672132 0.115 Uiso calc 1 . .
C C41 1.1651(2) 0.12642(17) 0.71726(16) 0.0569(7) Uani d 1 . .
C C42 1.2390(3) 0.0983(4) 0.6681(3) 0.152(3) Uani d 1 . .
H H44 1.245849 0.050269 0.675822 0.228 Uiso calc 1 . .
H H45 1.212602 0.106484 0.620456 0.228 Uiso calc 1 . .
H H46 1.307207 0.119585 0.675508 0.228 Uiso calc 1 . .
C C43 1.2088(3) 0.1184(3) 0.7914(2) 0.0982(14) Uani d 1 . .
H H47 1.159602 0.137049 0.823511 0.147 Uiso calc 1 . .
H H48 1.219424 0.070991 0.801543 0.147 Uiso calc 1 . .
H H49 1.275553 0.141857 0.796839 0.147 Uiso calc 1 . .
C C44 1.1537(4) 0.2011(2) 0.7058(3) 0.1234(19) Uani d 1 . .
H H50 1.104797 0.219191 0.738495 0.185 Uiso calc 1 . .
H H51 1.221716 0.222572 0.713330 0.185 Uiso calc 1 . .
H H52 1.127111 0.209471 0.658278 0.185 Uiso calc 1 . .
C C45 1.0638(3) 0.4028(2) 0.7522(2) 0.0873(12) Uani d 1 . .
H H53 1.055124 0.421695 0.705518 0.131 Uiso calc 1 . .
H H54 1.121242 0.425519 0.777618 0.131 Uiso calc 1 . .
H H55 1.079539 0.355241 0.748939 0.131 Uiso calc 1 . .
C C46 1.1121(3) 0.48291(18) 0.92075(18) 0.0740(9) Uani d 1 . .
H H56 1.158468 0.496325 0.959936 0.111 Uiso calc 1 . .
H H57 1.153669 0.471653 0.881086 0.111 Uiso calc 1 . .
H H58 1.064767 0.519665 0.908156 0.111 Uiso calc 1 . .
C C47 0.7645(3) 0.3692(2) 0.9612(2) 0.0964(13) Uani d 1 . .
H H59 0.693686 0.387179 0.962822 0.145 Uiso calc 1 . .
H H60 0.761040 0.320979 0.953826 0.145 Uiso calc 1 . .
H H61 0.802949 0.378616 1.005018 0.145 Uiso calc 1 . .
C C48 1.0529(3) 0.2521(2) 0.9146(2) 0.0881(12) Uani d 1 . .
H H62 1.036956 0.204507 0.910682 0.132 Uiso calc 1 . .
H H63 1.114548 0.262203 0.888369 0.132 Uiso calc 1 . .
H H64 1.066664 0.263650 0.963430 0.132 Uiso calc 1 . .
C C49 0.7898(4) 0.2062(3) 0.7671(2) 0.1036(15) Uani d 1 . .
H H65 0.742500 0.244404 0.763110 0.18(3) Uiso calc 1 A 1
H H66 0.751149 0.165274 0.755859 0.28(5) Uiso calc 1 A 1
H H67 0.846004 0.211673 0.734910 0.18(3) Uiso calc 1 A 1
Li Li1 0.9522(4) 0.3821(3) 0.8811(3) 0.0634(13) Uani d 1 . .
O O1 0.65262(12) 0.01180(8) 0.76275(8) 0.0357(4) Uani d 1 . .
O O2 0.53575(13) 0.08851(9) 0.69430(8) 0.0407(4) Uani d 1 . .
H H68 0.572(3) 0.0638(16) 0.7202(17) 0.061 Uiso d 1 . .
O O3 0.77306(13) -0.00130(9) 0.66416(9) 0.0417(4) Uani d 1 . .
H H69 0.736(3) 0.0003(15) 0.7021(17) 0.063 Uiso d 1 . .
O O4 0.62688(13) 0.08283(9) 0.57403(9) 0.0423(4) Uani d 1 . .
H H70 0.589(3) 0.0795(16) 0.6120(18) 0.063 Uiso d 1 . .
O O5 0.97040(17) 0.41161(11) 0.78777(11) 0.0619(6) Uani d 1 . .
H H71 0.933(3) 0.440(2) 0.762(2) 0.093 Uiso d 1 . .
O O6 1.05402(19) 0.42743(12) 0.93941(12) 0.0702(6) Uani d 1 . .
H H72 1.069(3) 0.420(2) 0.987(3) 0.105 Uiso d 1 . .
O O7 0.8138(2) 0.39801(16) 0.90840(17) 0.0986(10) Uani d 1 . .
H H73 0.783(5) 0.430(3) 0.894(3) 0.148 Uiso d 1 . .
O O8 0.9716(3) 0.28755(14) 0.8890(2) 0.1247(15) Uani d 1 . .
H H74 0.937(6) 0.269(4) 0.870(4) 0.187 Uiso d 1 . .
O O9 0.8315(5) 0.2023(2) 0.8336(3) 0.196(3) Uani d 1 . .
H H75 0.804567 0.170190 0.854065 0.295 Uiso calc 1 . .

loop_
_atom_site_aniso_label
_atom_site_aniso_U_11
_atom_site_aniso_U_22
_atom_site_aniso_U_33
_atom_site_aniso_U_12
_atom_site_aniso_U_13
_atom_site_aniso_U_23
C1 0.0394(13) 0.0415(13) 0.0365(12) 0.0012(10) -0.0019(10) 0.0006(10)
C2 0.0352(12) 0.0438(13) 0.0331(12) 0.0029(10) 0.0024(10) 0.0002(10)
C3 0.0304(11) 0.0381(12) 0.0330(11) -0.0005(9) 0.0043(9) 0.0051(9)
C4 0.0317(12) 0.0350(12) 0.0310(11) -0.0035(9) 0.0007(9) 0.0032(9)
C5 0.0328(12) 0.0364(12) 0.0346(12) 0.0008(9) 0.0029(9) 0.0034(9)
C6 0.0309(12) 0.0435(13) 0.0392(13) -0.0001(10) -0.0021(10) 0.0043(10)
C7 0.0274(11) 0.0481(14) 0.0400(13) -0.0041(10) 0.0021(9) 0.0018(10)
C8 0.0270(11) 0.0491(14) 0.0398(13) 0.0001(10) 0.0013(9) 0.0074(11)
C9 0.0224(11) 0.0543(14) 0.0325(12) 0.0006(10) -0.0007(9) 0.0037(10)
C10 0.0209(10) 0.0475(14) 0.0363(12) -0.0020(9) -0.0003(9) -0.0004(10)
C11 0.0198(10) 0.0486(14) 0.0348(12) -0.0016(9) 0.0011(9) 0.0038(10)
C12 0.0266(11) 0.0516(14) 0.0326(12) -0.0015(10) 0.0019(9) 0.0025(10)
C13 0.0439(13) 0.0453(14) 0.0296(11) 0.0006(11) 0.0045(10) -0.0008(10)
C14 0.0356(12) 0.0508(15) 0.0310(12) -0.0005(11) 0.0063(9) -0.0014(10)
C15 0.0376(12) 0.0441(13) 0.0245(10) -0.0011(10) 0.0031(9) -0.0027(9)
C16 0.0358(12) 0.0468(14) 0.0235(10) -0.0020(10) -0.0003(9) -0.0011(9)
C17 0.0351(12) 0.0513(14) 0.0249(11) 0.0026(10) 0.0000(9) 0.0042(10)
C18 0.0431(14) 0.0479(14) 0.0325(12) 0.0077(11) 0.0059(10) 0.0022(10)
C19 0.0285(12) 0.0463(14) 0.0510(14) -0.0005(10) 0.0053(10) -0.0066(11)
C20 0.0293(12) 0.0465(14) 0.0425(13) 0.0035(10) 0.0002(10) -0.0060(11)
C21 0.0304(12) 0.0363(12) 0.0397(12) 0.0032(9) 0.0042(9) -0.0043(10)
C22 0.0285(11) 0.0342(12) 0.0387(12) -0.0005(9) 0.0038(9) -0.0062(9)
C23 0.0313(12) 0.0395(13) 0.0370(12) 0.0020(10) 0.0074(9) -0.0058(10)
C24 0.0321(12) 0.0433(13) 0.0458(14) -0.0014(10) 0.0102(10) -0.0015(10)
C25 0.0289(12) 0.0491(14) 0.0341(12) -0.0010(10) 0.0059(9) 0.0044(10)
C26 0.0321(12) 0.0570(15) 0.0326(12) 0.0068(11) -0.0011(9) 0.0064(11)
C27 0.0365(12) 0.0457(13) 0.0319(12) -0.0014(10) 0.0083(10) -0.0067(10)
C28 0.0332(12) 0.0403(13) 0.0390(12) 0.0046(10) 0.0020(10) 0.0017(10)
C29 0.0502(15) 0.0572(16) 0.0391(14) 0.0016(13) -0.0063(11) -0.0075(12)
C30 0.142(4) 0.117(3) 0.0401(17) -0.036(3) -0.008(2) -0.0003(19)
C31 0.073(2) 0.081(2) 0.088(2) 0.0166(19) -0.0279(19) -0.039(2)
C32 0.066(2) 0.129(3) 0.069(2) 0.030(2) -0.0309(18) -0.043(2)
C33 0.0541(16) 0.0450(14) 0.0459(14) -0.0036(12) 0.0046(12) -0.0010(11)
C34 0.073(2) 0.0594(18) 0.0626(18) 0.0134(16) 0.0228(16) 0.0010(15)
C35 0.105(3) 0.0514(18) 0.069(2) 0.0131(18) 0.0228(19) 0.0064(15)
C36 0.085(3) 0.084(3) 0.102(3) -0.010(2) -0.015(2) -0.036(2)
C37 0.0540(16) 0.0452(15) 0.0522(15) -0.0020(12) 0.0103(12) 0.0011(12)
C38 0.103(3) 0.078(3) 0.134(4) -0.023(2) -0.020(3) 0.058(3)
C39 0.068(2) 0.0579(18) 0.078(2) -0.0197(15) 0.0283(17) -0.0135(16)
C40 0.083(2) 0.0604(19) 0.087(2) -0.0145(17) 0.0283(19) -0.0277(17)
C41 0.0343(14) 0.073(2) 0.0632(18) -0.0130(13) 0.0023(12) -0.0065(15)
C42 0.043(2) 0.264(7) 0.151(5) -0.049(3) 0.038(3) -0.105(5)
C43 0.054(2) 0.143(4) 0.096(3) -0.033(2) -0.0148(19) -0.004(3)
C44 0.106(4) 0.096(3) 0.164(5) -0.055(3) -0.042(3) 0.019(3)
C45 0.064(2) 0.102(3) 0.096(3) 0.032(2) 0.003(2) 0.001(2)
C46 0.085(2) 0.074(2) 0.062(2) -0.0032(19) -0.0116(17) 0.0150(17)
C47 0.083(3) 0.114(3) 0.091(3) -0.004(2) -0.010(2) 0.039(3)
C48 0.104(3) 0.086(3) 0.074(2) 0.034(2) 0.000(2) 0.003(2)
C49 0.115(4) 0.113(4) 0.080(3) -0.023(3) -0.024(3) 0.025(2)
Li1 0.057(3) 0.058(3) 0.073(3) 0.007(2) -0.015(2) 0.014(2)
O1 0.0329(8) 0.0413(9) 0.0329(8) -0.0036(7) 0.0006(6) -0.0022(6)
O2 0.0393(9) 0.0495(10) 0.0330(9) 0.0039(8) -0.0017(7) 0.0001(7)
O3 0.0363(9) 0.0506(10) 0.0387(9) -0.0126(7) 0.0052(7) -0.0054(7)
O4 0.0384(9) 0.0508(10) 0.0376(9) -0.0085(8) 0.0012(7) -0.0047(7)
O5 0.0633(13) 0.0662(13) 0.0553(12) 0.0252(10) -0.0069(10) 0.0018(10)
O6 0.0821(16) 0.0774(15) 0.0493(12) -0.0152(12) -0.0174(11) 0.0159(11)
O7 0.0702(16) 0.105(2) 0.122(2) 0.0284(15) 0.0196(15) 0.0684(19)
O8 0.109(2) 0.0535(15) 0.203(4) 0.0076(15) -0.082(2) 0.0104(19)
O9 0.273(6) 0.114(3) 0.191(4) -0.084(3) -0.111(4) 0.046(3)

loop_
_atom_type_symbol
_atom_type_description
_atom_type_scat_dispersion_real
_atom_type_scat_dispersion_imag
_atom_type_scat_source
C C 0.0181 0.0091 'International Tables Vol C Tables 4.2.6.8 and 6.1.1.4'
H H 0.0000 0.0000 'International Tables Vol C Tables 4.2.6.8 and 6.1.1.4'
Li Li 0.0008 0.0003 'International Tables Vol C Tables 4.2.6.8 and 6.1.1.4'
O O 0.0492 0.0322 'International Tables Vol C Tables 4.2.6.8 and 6.1.1.4'

loop_
_geom_angle_atom_site_label_1
_geom_angle_atom_site_label_2
_geom_angle_atom_site_label_3
_geom_angle
_geom_angle_publ_flag
C6 C1 C2 116.5(2) ?
C6 C1 C29 122.9(2) ?
C2 C1 C29 120.5(2) ?
C3 C2 C1 122.9(2) ?
C3 C2 H1 118.6 ?
C1 C2 H1 118.6 ?
C2 C3 C4 119.1(2) ?
C2 C3 C25 120.2(2) ?
C4 C3 C25 120.7(2) ?
O1 C4 C5 120.9(2) ?
O1 C4 C3 119.7(2) ?
C5 C4 C3 119.4(2) ?
C6 C5 C4 119.2(2) ?
C6 C5 C28 119.9(2) ?
C4 C5 C28 120.9(2) ?
C1 C6 C5 122.8(2) ?
C1 C6 H2 118.6 ?
C5 C6 H2 118.6 ?
C8 C7 C12 116.5(2) ?
C8 C7 C33 123.2(2) ?
C12 C7 C33 120.3(2) ?
C9 C8 C7 122.6(2) ?
C9 C8 H3 118.7 ?
C7 C8 H3 118.7 ?
C8 C9 C10 119.1(2) ?
C8 C9 C26 120.3(2) ?
C10 C9 C26 120.6(2) ?
O2 C10 C9 118.2(2) ?
O2 C10 C11 121.3(2) ?
C9 C10 C11 120.5(2) ?
C12 C11 C10 118.4(2) ?
C12 C11 C25 120.0(2) ?
C10 C11 C25 121.6(2) ?
C11 C12 C7 122.9(2) ?
C11 C12 H4 118.5 ?
C7 C12 H4 118.5 ?
C14 C13 C18 116.6(2) ?
C14 C13 C37 123.0(2) ?
C18 C13 C37 120.4(2) ?
C13 C14 C15 123.2(2) ?
C13 C14 H5 118.4 ?
C15 C14 H5 118.4 ?
C14 C15 C16 117.6(2) ?
C14 C15 C27 119.7(2) ?
C16 C15 C27 122.6(2) ?
O4 C16 C17 120.4(2) ?
O4 C16 C15 118.2(2) ?
C17 C16 C15 121.3(2) ?
C18 C17 C16 118.6(2) ?
C18 C17 C26 119.7(2) ?
C16 C17 C26 121.7(2) ?
C17 C18 C13 122.5(2) ?
C17 C18 H6 118.7 ?
C13 C18 H6 118.7 ?
C20 C19 C24 116.9(2) ?
C20 C19 C41 122.4(2) ?
C24 C19 C41 120.6(2) ?
C19 C20 C21 122.4(2) ?
C19 C20 H7 118.8 ?
C21 C20 H7 118.8 ?
C22 C21 C20 118.8(2) ?
C22 C21 C28 121.1(2) ?
C20 C21 C28 120.1(2) ?
O3 C22 C21 120.7(2) ?
O3 C22 C23 118.3(2) ?
C21 C22 C23 121.0(2) ?
C24 C23 C22 118.1(2) ?
C24 C23 C27 120.9(2) ?
C22 C23 C27 120.8(2) ?
C19 C24 C23 122.8(2) ?
C19 C24 H8 118.6 ?
C23 C24 H8 118.6 ?
C3 C25 C11 114.87(18) ?
C3 C25 H9 108.6 ?
C11 C25 H9 108.6 ?
C3 C25 H10 108.6 ?
C11 C25 H10 108.6 ?
H9 C25 H10 107.5 ?
C17 C26 C9 112.70(18) ?
C17 C26 H11 109.1 ?
C9 C26 H11 109.1 ?
C17 C26 H12 109.1 ?
C9 C26 H12 109.1 ?
H11 C26 H12 107.8 ?
C15 C27 C23 109.92(18) ?
C15 C27 H13 109.7 ?
C23 C27 H13 109.7 ?
C15 C27 H14 109.7 ?
C23 C27 H14 109.7 ?
H13 C27 H14 108.2 ?
C21 C28 C5 114.67(19) ?
C21 C28 H15 108.6 ?
C5 C28 H15 108.6 ?
C21 C28 H16 108.6 ?
C5 C28 H16 108.6 ?
H15 C28 H16 107.6 ?
C32 C29 C31 107.7(3) ?
C32 C29 C1 112.8(2) ?
C31 C29 C1 110.5(2) ?
C32 C29 C30 111.3(3) ?
C31 C29 C30 106.4(3) ?
C1 C29 C30 108.0(2) ?
C29 C30 H17 109.5 ?
C29 C30 H18 109.5 ?
H17 C30 H18 109.5 ?
C29 C30 H19 109.5 ?
H17 C30 H19 109.5 ?
H18 C30 H19 109.5 ?
C29 C31 H20 109.5 ?
C29 C31 H21 109.5 ?
H20 C31 H21 109.5 ?
C29 C31 H22 109.5 ?
H20 C31 H22 109.5 ?
H21 C31 H22 109.5 ?
C29 C32 H23 109.5 ?
C29 C32 H24 109.5 ?
H23 C32 H24 109.5 ?
C29 C32 H25 109.5 ?
H23 C32 H25 109.5 ?
H24 C32 H25 109.5 ?
C36 C33 C34 109.3(3) ?
C36 C33 C35 109.1(3) ?
C34 C33 C35 106.5(3) ?
C36 C33 C7 109.9(2) ?
C34 C33 C7 110.0(2) ?
C35 C33 C7 112.0(2) ?
C33 C34 H26 109.5 ?
C33 C34 H27 109.5 ?
H26 C34 H27 109.5 ?
C33 C34 H28 109.5 ?
H26 C34 H28 109.5 ?
H27 C34 H28 109.5 ?
C33 C35 H29 109.5 ?
C33 C35 H30 109.5 ?
H29 C35 H30 109.5 ?
C33 C35 H31 109.5 ?
H29 C35 H31 109.5 ?
H30 C35 H31 109.5 ?
C33 C36 H32 109.5 ?
C33 C36 H33 109.5 ?
H32 C36 H33 109.5 ?
C33 C36 H34 109.5 ?
H32 C36 H34 109.5 ?
H33 C36 H34 109.5 ?
C13 C37 C39 112.9(2) ?
C13 C37 C38 109.8(3) ?
C39 C37 C38 108.5(3) ?
C13 C37 C40 108.8(2) ?
C39 C37 C40 105.9(3) ?
C38 C37 C40 110.9(3) ?
C37 C38 H35 109.5 ?
C37 C38 H36 109.5 ?
H35 C38 H36 109.5 ?
C37 C38 H37 109.5 ?
H35 C38 H37 109.5 ?
H36 C38 H37 109.5 ?
C37 C39 H38 109.5 ?
C37 C39 H39 109.5 ?
H38 C39 H39 109.5 ?
C37 C39 H40 109.5 ?
H38 C39 H40 109.5 ?
H39 C39 H40 109.5 ?
C37 C40 H41 109.5 ?
C37 C40 H42 109.5 ?
H41 C40 H42 109.5 ?
C37 C40 H43 109.5 ?
H41 C40 H43 109.5 ?
H42 C40 H43 109.5 ?
C42 C41 C44 110.0(4) ?
C42 C41 C43 110.0(4) ?
C44 C41 C43 105.7(3) ?
C42 C41 C19 109.2(3) ?
C44 C41 C19 108.9(3) ?
C43 C41 C19 113.0(3) ?
C41 C42 H44 109.5 ?
C41 C42 H45 109.5 ?
H44 C42 H45 109.5 ?
C41 C42 H46 109.5 ?
H44 C42 H46 109.5 ?
H45 C42 H46 109.5 ?
C41 C43 H47 109.5 ?
C41 C43 H48 109.5 ?
H47 C43 H48 109.5 ?
C41 C43 H49 109.5 ?
H47 C43 H49 109.5 ?
H48 C43 H49 109.5 ?
C41 C44 H50 109.5 ?
C41 C44 H51 109.5 ?
H50 C44 H51 109.5 ?
C41 C44 H52 109.5 ?
H50 C44 H52 109.5 ?
H51 C44 H52 109.5 ?
O5 C45 H53 109.5 ?
O5 C45 H54 109.5 ?
H53 C45 H54 109.5 ?
O5 C45 H55 109.5 ?
H53 C45 H55 109.5 ?
H54 C45 H55 109.5 ?
O6 C46 H56 109.5 ?
O6 C46 H57 109.5 ?
H56 C46 H57 109.5 ?
O6 C46 H58 109.5 ?
H56 C46 H58 109.5 ?
H57 C46 H58 109.5 ?
O7 C47 H59 109.5 ?
O7 C47 H60 109.5 ?
H59 C47 H60 109.5 ?
O7 C47 H61 109.5 ?
H59 C47 H61 109.5 ?
H60 C47 H61 109.5 ?
O8 C48 H62 109.5 ?
O8 C48 H63 109.5 ?
H62 C48 H63 109.5 ?
O8 C48 H64 109.5 ?
H62 C48 H64 109.5 ?
H63 C48 H64 109.5 ?
O9 C49 H65 109.5 ?
O9 C49 H66 109.5 ?
H65 C49 H66 109.5 ?
O9 C49 H67 109.5 ?
H65 C49 H67 109.5 ?
H66 C49 H67 109.5 ?
O5 Li1 O6 107.2(3) y
O5 Li1 O7 111.3(3) y
O5 Li1 O8 111.0(3) y
O6 Li1 O7 112.3(3) y
O6 Li1 O8 109.9(3) y
O7 Li1 O8 105.3(3) y
O7 Li1 H74 97(2) ?
O6 Li1 H74 126(2) ?
O8 Li1 H74 16(2) ?
O5 Li1 H74 103(2) ?
C10 O2 H68 111(2) ?
C22 O3 H69 108(2) ?
C16 O4 H70 108(2) ?
C45 O5 Li1 123.8(3) ?
C45 O5 H71 105(3) ?
Li1 O5 H71 130(3) ?
C46 O6 Li1 125.8(2) ?
C46 O6 H72 107(3) ?
Li1 O6 H72 127(3) ?
C47 O7 Li1 127.7(3) ?
C47 O7 H73 111(4) ?
Li1 O7 H73 120(4) ?
C48 O8 Li1 130.6(3) ?
C48 O8 H74 113(7) ?
Li1 O8 H74 115(7) ?
C49 O9 H75 109.5 ?

loop_
_geom_bond_atom_site_label_1
_geom_bond_atom_site_label_2
_geom_bond_distance
_geom_bond_publ_flag
C1 C6 1.387(3) ?
C1 C2 1.397(3) ?
C1 C29 1.535(3) ?
C2 C3 1.387(3) ?
C2 H1 0.9500 ?
C3 C4 1.405(3) ?
C3 C25 1.511(3) ?
C4 O1 1.349(3) ?
C4 C5 1.402(3) ?
C5 C6 1.392(3) ?
C5 C28 1.521(3) ?
C6 H2 0.9500 ?
C7 C8 1.391(3) ?
C7 C12 1.399(3) ?
C7 C33 1.535(4) ?
C8 C9 1.386(3) ?
C8 H3 0.9500 ?
C9 C10 1.390(3) ?
C9 C26 1.523(3) ?
C10 O2 1.362(3) ?
C10 C11 1.399(3) ?
C11 C12 1.386(3) ?
C11 C25 1.520(3) ?
C12 H4 0.9500 ?
C13 C14 1.383(3) ?
C13 C18 1.400(3) ?
C13 C37 1.524(4) ?
C14 C15 1.393(3) ?
C14 H5 0.9500 ?
C15 C16 1.397(3) ?
C15 C27 1.512(3) ?
C16 O4 1.384(3) ?
C16 C17 1.388(3) ?
C17 C18 1.380(4) ?
C17 C26 1.522(3) ?
C18 H6 0.9500 ?
C19 C20 1.389(4) ?
C19 C24 1.390(4) ?
C19 C41 1.534(4) ?
C20 C21 1.392(3) ?
C20 H7 0.9500 ?
C21 C22 1.387(3) ?
C21 C28 1.516(3) ?
C22 O3 1.368(3) ?
C22 C23 1.394(3) ?
C23 C24 1.393(3) ?
C23 C27 1.515(3) ?
C24 H8 0.9500 ?
C25 H9 0.9900 ?
C25 H10 0.9900 ?
C26 H11 0.9900 ?
C26 H12 0.9900 ?
C27 H13 0.9900 ?
C27 H14 0.9900 ?
C28 H15 0.9900 ?
C28 H16 0.9900 ?
C29 C32 1.507(4) ?
C29 C31 1.527(4) ?
C29 C30 1.542(5) ?
C30 H17 0.9800 ?
C30 H18 0.9800 ?
C30 H19 0.9800 ?
C31 H20 0.9800 ?
C31 H21 0.9800 ?
C31 H22 0.9800 ?
C32 H23 0.9800 ?
C32 H24 0.9800 ?
C32 H25 0.9800 ?
C33 C36 1.524(5) ?
C33 C34 1.529(4) ?
C33 C35 1.535(4) ?
C34 H26 0.9800 ?
C34 H27 0.9800 ?
C34 H28 0.9800 ?
C35 H29 0.9800 ?
C35 H30 0.9800 ?
C35 H31 0.9800 ?
C36 H32 0.9800 ?
C36 H33 0.9800 ?
C36 H34 0.9800 ?
C37 C39 1.524(4) ?
C37 C38 1.524(5) ?
C37 C40 1.536(4) ?
C38 H35 0.9800 ?
C38 H36 0.9800 ?
C38 H37 0.9800 ?
C39 H38 0.9800 ?
C39 H39 0.9800 ?
C39 H40 0.9800 ?
C40 H41 0.9800 ?
C40 H42 0.9800 ?
C40 H43 0.9800 ?
C41 C42 1.484(5) ?
C41 C44 1.522(6) ?
C41 C43 1.523(5) ?
C42 H44 0.9800 ?
C42 H45 0.9800 ?
C42 H46 0.9800 ?
C43 H47 0.9800 ?
C43 H48 0.9800 ?
C43 H49 0.9800 ?
C44 H50 0.9800 ?
C44 H51 0.9800 ?
C44 H52 0.9800 ?
C45 O5 1.420(4) ?
C45 H53 0.9800 ?
C45 H54 0.9800 ?
C45 H55 0.9800 ?
C46 O6 1.397(4) ?
C46 H56 0.9800 ?
C46 H57 0.9800 ?
C46 H58 0.9800 ?
C47 O7 1.354(5) ?
C47 H59 0.9800 ?
C47 H60 0.9800 ?
C47 H61 0.9800 ?
C48 O8 1.340(5) ?
C48 H62 0.9800 ?
C48 H63 0.9800 ?
C48 H64 0.9800 ?
C49 O9 1.370(6) ?
C49 H65 0.9800 ?
C49 H66 0.9800 ?
C49 H67 0.9800 ?
Li1 O5 1.922(6) y
Li1 O6 1.917(6) y
Li1 O7 1.903(6) y
Li1 O8 1.922(6) y
Li1 H74 2.29(8) ?
O2 H68 0.83(3) ?
O3 H69 0.89(3) ?
O4 H70 0.90(3) ?
O5 H71 0.88(4) ?
O6 H72 0.94(5) ?
O7 H73 0.79(6) ?
O8 H74 0.68(8) ?
O9 H75 0.8400 ?

loop_
_geom_hbond_atom_site_label_D
_geom_hbond_atom_site_label_H
_geom_hbond_atom_site_label_A
_geom_hbond_site_symmetry_A
_geom_hbond_distance_DH
_geom_hbond_distance_HA
_geom_hbond_distance_DA
_geom_hbond_angle_DHA
_geom_hbond_publ_flag
O8 H74 O9 . 0.67(3) 2.01(8) 2.673(3) 167(3) yes
O2 H68 O1 . 0.83(3) 1.66(4) 2.490(2) 172(3) yes
O3 H69 O1 . 0.89(3) 1.64(3) 2.520(2) 169(3) yes
O4 H70 O2 . 0.90(3) 1.77(3) 2.650(2) 166(3) yes
O5 H71 O1 2_656 0.88(4) 1.87(4) 2.714(3) 160(4) yes
O6 H72 O4 4_666 0.94(5) 1.81(5) 2.732(3) 165(4) yes
O7 H73 O3 2_656 0.79(6) 1.91(6) 2.676(3) 163(6) yes

loop_
_geom_torsion_atom_site_label_1
_geom_torsion_atom_site_label_2
_geom_torsion_atom_site_label_3
_geom_torsion_atom_site_label_4
_geom_torsion
C6 C1 C2 C3 1.2(4)
C29 C1 C2 C3 -175.8(2)
C1 C2 C3 C4 0.3(4)
C1 C2 C3 C25 -179.8(2)
C2 C3 C4 O1 177.1(2)
C25 C3 C4 O1 -2.8(3)
C2 C3 C4 C5 -1.9(3)
C25 C3 C4 C5 178.2(2)
O1 C4 C5 C6 -177.0(2)
C3 C4 C5 C6 1.9(3)
O1 C4 C5 C28 1.6(3)
C3 C4 C5 C28 -179.5(2)
C2 C1 C6 C5 -1.1(4)
C29 C1 C6 C5 175.7(2)
C4 C5 C6 C1 -0.4(4)
C28 C5 C6 C1 -179.0(2)
C12 C7 C8 C9 0.7(3)
C33 C7 C8 C9 -178.8(2)
C7 C8 C9 C10 0.7(3)
C7 C8 C9 C26 -179.4(2)
C8 C9 C10 O2 176.83(19)
C26 C9 C10 O2 -3.1(3)
C8 C9 C10 C11 -1.2(3)
C26 C9 C10 C11 178.8(2)
O2 C10 C11 C12 -177.59(19)
C9 C10 C11 C12 0.4(3)
O2 C10 C11 C25 0.4(3)
C9 C10 C11 C25 178.4(2)
C10 C11 C12 C7 1.0(3)
C25 C11 C12 C7 -177.0(2)
C8 C7 C12 C11 -1.6(3)
C33 C7 C12 C11 177.9(2)
C18 C13 C14 C15 1.1(3)
C37 C13 C14 C15 -179.7(2)
C13 C14 C15 C16 2.1(3)
C13 C14 C15 C27 -173.5(2)
C14 C15 C16 O4 173.58(19)
C27 C15 C16 O4 -10.9(3)
C14 C15 C16 C17 -4.0(3)
C27 C15 C16 C17 171.6(2)
O4 C16 C17 C18 -175.0(2)
C15 C16 C17 C18 2.5(3)
O4 C16 C17 C26 5.6(3)
C15 C16 C17 C26 -176.9(2)
C16 C17 C18 C13 0.9(3)
C26 C17 C18 C13 -179.6(2)
C14 C13 C18 C17 -2.7(3)
C37 C13 C18 C17 178.1(2)
C24 C19 C20 C21 1.3(4)
C41 C19 C20 C21 -177.7(2)
C19 C20 C21 C22 -1.1(3)
C19 C20 C21 C28 177.8(2)
C20 C21 C22 O3 178.3(2)
C28 C21 C22 O3 -0.6(3)
C20 C21 C22 C23 -1.1(3)
C28 C21 C22 C23 179.9(2)
O3 C22 C23 C24 -176.5(2)
C21 C22 C23 C24 3.0(3)
O3 C22 C23 C27 8.3(3)
C21 C22 C23 C27 -172.2(2)
C20 C19 C24 C23 0.6(4)
C41 C19 C24 C23 179.7(2)
C22 C23 C24 C19 -2.8(4)
C27 C23 C24 C19 172.4(2)
C2 C3 C25 C11 95.4(3)
C4 C3 C25 C11 -84.7(3)
C12 C11 C25 C3 -97.4(2)
C10 C11 C25 C3 84.6(3)
C18 C17 C26 C9 -83.1(3)
C16 C17 C26 C9 96.4(3)
C8 C9 C26 C17 102.9(3)
C10 C9 C26 C17 -77.1(3)
C14 C15 C27 C23 76.7(3)
C16 C15 C27 C23 -98.7(2)
C24 C23 C27 C15 -85.5(3)
C22 C23 C27 C15 89.5(3)
C22 C21 C28 C5 -89.8(3)
C20 C21 C28 C5 91.3(3)
C6 C5 C28 C21 -100.5(3)
C4 C5 C28 C21 81.0(3)
C6 C1 C29 C32 12.1(4)
C2 C1 C29 C32 -171.1(3)
C6 C1 C29 C31 132.7(3)
C2 C1 C29 C31 -50.6(4)
C6 C1 C29 C30 -111.3(3)
C2 C1 C29 C30 65.4(4)
C8 C7 C33 C36 -113.7(3)
C12 C7 C33 C36 66.8(3)
C8 C7 C33 C34 125.9(3)
C12 C7 C33 C34 -53.5(3)
C8 C7 C33 C35 7.8(4)
C12 C7 C33 C35 -171.7(3)
C14 C13 C37 C39 -0.9(4)
C18 C13 C37 C39 178.4(2)
C14 C13 C37 C38 120.3(3)
C18 C13 C37 C38 -60.5(4)
C14 C13 C37 C40 -118.2(3)
C18 C13 C37 C40 61.1(3)
C20 C19 C41 C42 120.0(4)
C24 C19 C41 C42 -58.9(5)
C20 C19 C41 C44 -119.8(4)
C24 C19 C41 C44 61.2(4)
C20 C19 C41 C43 -2.7(4)
C24 C19 C41 C43 178.3(3)

_cod_database_fobs_code 2242477
